data_4023491
loop_
_publ_author_name
'Marek Stancl'
'Marek Necas'
'Jan Taraba'
'Vladimir Sindelar'

_publ_section_title
;
 Glycoluril Dimers Bearing Hydrogen Atoms on Their Convex
 Face and Their Self-Assembly in the Solid State
;
_journal_name_full 'Journal of Organic Chemistry'
_journal_page_first 4671
_journal_page_last 4675
_journal_paper_doi 10.1021/jo800699s
_journal_volume 73
_journal_year 2008
_chemical_formula_sum 'C12 H20 N8 O4'
_chemical_formula_weight 340.36
_chemical_name_systematic
; 
 ? 
;
_space_group_IT_number 34
_symmetry_cell_setting orthorhombic
_symmetry_space_group_name_Hall 'P 2 -2n'
_symmetry_space_group_name_H-M 'P n n 2'
_atom_sites_solution_hydrogens geom
_atom_sites_solution_primary direct
_atom_sites_solution_secondary difmap
_audit_creation_method SHELXL-97
_cell_angle_alpha 90.00
_cell_angle_beta 90.00
_cell_angle_gamma 90.00
_cell_formula_units_Z 2
_cell_length_a 11.238(2)
_cell_length_b 16.985(3)
_cell_length_c 4.1132(8)
_cell_measurement_reflns_used 2094
_cell_measurement_temperature 120(2)
_cell_measurement_theta_max 22.8
_cell_measurement_theta_min 2.8
_cell_volume 785.1(3)
_computing_cell_refinement 'KUMA KM-4 software'
_computing_data_collection 'KUMA KM-4 Crysalis V171'
_computing_data_reduction 'KUMA KM-4 software'
_computing_molecular_graphics 'SHELXTL (Bruker, 1998)'
_computing_publication_material 'SHELXTL (Bruker, 1998)'
_computing_structure_refinement 'SHELXTL (Bruker, 1998)'
_computing_structure_solution 'SHELXTL (Bruker, 1998)'
_diffrn_ambient_temperature 120(2)
_diffrn_detector_area_resol_mean '0.06 mm'
_diffrn_measured_fraction_theta_full 0.996
_diffrn_measured_fraction_theta_max 0.942
_diffrn_measurement_device_type 'Kuma KM-4 CCD diffractometer'
_diffrn_measurement_method '\w scan'
_diffrn_radiation_monochromator graphite
_diffrn_radiation_source 'fine-focus sealed tube'
_diffrn_radiation_type MoK\a
_diffrn_radiation_wavelength 0.71073
_diffrn_reflns_av_R_equivalents 0.0789
_diffrn_reflns_av_sigmaI/netI 0.0804
_diffrn_reflns_limit_h_max 13
_diffrn_reflns_limit_h_min -14
_diffrn_reflns_limit_k_max 16
_diffrn_reflns_limit_k_min -21
_diffrn_reflns_limit_l_max 5
_diffrn_reflns_limit_l_min -5
_diffrn_reflns_number 5548
_diffrn_reflns_theta_full 25.00
_diffrn_reflns_theta_max 27.25
_diffrn_reflns_theta_min 3.63
_diffrn_standards_decay_% 'not applicable'
_diffrn_standards_interval_count 'not applicable'
_diffrn_standards_interval_time 'not applicable'
_diffrn_standards_number 'not applicable'
_exptl_absorpt_coefficient_mu 0.111
_exptl_absorpt_correction_T_max 1.000
_exptl_absorpt_correction_T_min 0.980
_exptl_absorpt_correction_type psi-scan
_exptl_absorpt_process_details SHELXTL
_exptl_crystal_colour white
_exptl_crystal_density_diffrn 1.440
_exptl_crystal_density_method 'not measured'
_exptl_crystal_description prism
_exptl_crystal_F_000 360
_exptl_crystal_size_max 0.25
_exptl_crystal_size_mid 0.10
_exptl_crystal_size_min 0.07
_refine_diff_density_max 0.231
_refine_diff_density_min -0.223
_refine_diff_density_rms 0.051
_refine_ls_abs_structure_details 'Flack H D (1983), Acta Cryst. A39, 876-881'
_refine_ls_abs_structure_Flack -1(3)
_refine_ls_extinction_method none
_refine_ls_goodness_of_fit_ref 1.065
_refine_ls_hydrogen_treatment mixed
_refine_ls_matrix_type full
_refine_ls_number_parameters 120
_refine_ls_number_reflns 1563
_refine_ls_number_restraints 1
_refine_ls_restrained_S_all 1.065
_refine_ls_R_factor_all 0.0849
_refine_ls_R_factor_gt 0.0617
_refine_ls_shift/su_max 0.001
_refine_ls_shift/su_mean 0.000
_refine_ls_structure_factor_coef Fsqd
_refine_ls_weighting_details 'calc w=1/[\s^2^(Fo^2^)+(0.0635P)^2^+0.0000P] where P=(Fo^2^+2Fc^2^)/3'
_refine_ls_weighting_scheme calc
_refine_ls_wR_factor_gt 0.1242
_refine_ls_wR_factor_ref 0.1336
_reflns_number_gt 1190
_reflns_number_total 1563
_reflns_threshold_expression >2sigma(I)
_cod_data_source_file jo800699s-File004_1.cif
_cod_data_source_block 1d
_cod_depositor_comments
;
The following automatic conversions were performed:
'_symmetry_cell_setting' value 'Orthorhombic' changed to 'orthorhombic'
according to '/home/saulius/struct/CIF-dictionaries/cif_core.dic'
dictionary named 'cif_core.dic' version 2.4.1 from 2010-06-29.

Automatic conversion script
Id: cif_fix_enum 1527 2010-12-29 10:47:43Z saulius 
;
_cod_database_code 4023491

loop_
_symmetry_equiv_pos_as_xyz
'x, y, z'
'-x, -y, z'
'x+1/2, -y+1/2, z+1/2'
'-x+1/2, y+1/2, z+1/2'

loop_
_atom_site_label
_atom_site_type_symbol
_atom_site_fract_x
_atom_site_fract_y
_atom_site_fract_z
_atom_site_U_iso_or_equiv
_atom_site_adp_type
_atom_site_occupancy
_atom_site_symmetry_multiplicity
_atom_site_calc_flag
_atom_site_refinement_flags
_atom_site_disorder_assembly
_atom_site_disorder_group
O1 O 0.8192(2) 0.45571(13) 0.0651(7) 0.0276(7) Uani 1 1 d . . .
C1 C 0.7602(3) 0.5083(2) 0.1851(10) 0.0205(8) Uani 1 1 d . . .
N1 N 0.6517(2) 0.49887(16) 0.3382(8) 0.0202(7) Uani 1 1 d . . .
N2 N 0.7875(2) 0.58747(15) 0.1843(8) 0.0215(7) Uani 1 1 d . . .
C2 C 0.6097(3) 0.57157(19) 0.4822(9) 0.0186(8) Uani 1 1 d . . .
H2 H 0.6039 0.5672 0.7241 0.022 Uiso 1 1 calc R . .
C3 C 0.7055(3) 0.63318(18) 0.3794(8) 0.0196(8) Uani 1 1 d . . .
H3 H 0.7458 0.6569 0.5727 0.024 Uiso 1 1 calc R . .
N3 N 0.5003(2) 0.60181(14) 0.3428(8) 0.0187(6) Uani 1 1 d . . .
N4 N 0.6362(2) 0.69104(16) 0.2029(8) 0.0219(7) Uani 1 1 d . . .
C4 C 0.5176(3) 0.67529(19) 0.2000(9) 0.0200(8) Uani 1 1 d . . .
O2 O 0.43866(19) 0.71704(12) 0.0914(7) 0.0240(6) Uani 1 1 d . . .
C5 C 0.9082(3) 0.6146(2) 0.1136(11) 0.0271(9) Uani 1 1 d . . .
H5A H 0.9495 0.6264 0.3178 0.041 Uiso 1 1 calc R . .
H5B H 0.9046 0.6622 -0.0206 0.041 Uiso 1 1 calc R . .
H5C H 0.9516 0.5734 -0.0036 0.041 Uiso 1 1 calc R . .
C6 C 0.3844(3) 0.5775(2) 0.4593(9) 0.0202(8) Uani 1 1 d . . .
H6A H 0.3858 0.5759 0.6999 0.024 Uiso 1 1 calc R . .
H6B H 0.3247 0.6171 0.3928 0.024 Uiso 1 1 calc R . .
C7 C 0.6829(3) 0.76871(17) 0.1215(10) 0.0238(8) Uani 1 1 d . . .
H7A H 0.6209 0.7996 0.0128 0.036 Uiso 1 1 calc R . .
H7B H 0.7514 0.7630 -0.0239 0.036 Uiso 1 1 calc R . .
H7C H 0.7077 0.7957 0.3208 0.036 Uiso 1 1 calc R . .

loop_
_atom_site_aniso_label
_atom_site_aniso_U_11
_atom_site_aniso_U_22
_atom_site_aniso_U_33
_atom_site_aniso_U_23
_atom_site_aniso_U_13
_atom_site_aniso_U_12
O1 0.0206(12) 0.0218(13) 0.0402(17) -0.0074(13) -0.0001(12) 0.0045(10)
C1 0.0197(17) 0.0199(18) 0.0218(17) 0.0014(17) -0.0032(15) 0.0006(14)
N1 0.0172(14) 0.0117(13) 0.0316(17) -0.0021(14) -0.0017(14) -0.0001(12)
N2 0.0184(14) 0.0133(14) 0.0326(17) -0.0011(14) 0.0036(13) -0.0014(11)
C2 0.0207(17) 0.0178(16) 0.0173(18) -0.0025(14) -0.0010(14) -0.0015(14)
C3 0.0245(19) 0.0145(16) 0.0199(19) 0.0020(16) 0.0002(15) -0.0006(14)
N3 0.0162(13) 0.0124(12) 0.0275(16) 0.0002(14) 0.0016(13) -0.0004(11)
N4 0.0172(14) 0.0150(14) 0.0336(18) 0.0059(13) 0.0003(14) -0.0043(11)
C4 0.0236(18) 0.0179(18) 0.0186(17) -0.0043(15) 0.0031(16) 0.0000(14)
O2 0.0201(11) 0.0162(11) 0.0358(15) 0.0029(12) -0.0012(11) 0.0039(10)
C5 0.0208(18) 0.0250(18) 0.035(2) 0.0004(17) 0.0035(17) -0.0043(14)
C6 0.0216(17) 0.0161(16) 0.0229(19) -0.0017(14) 0.0045(15) -0.0010(14)
C7 0.0261(18) 0.0145(16) 0.031(2) 0.0034(16) -0.0011(17) -0.0048(14)

loop_
_atom_type_symbol
_atom_type_description
_atom_type_scat_dispersion_real
_atom_type_scat_dispersion_imag
_atom_type_scat_source
C C 0.0033 0.0016 'International Tables Vol C Tables 4.2.6.8 and 6.1.1.4'
H H 0.0000 0.0000 'International Tables Vol C Tables 4.2.6.8 and 6.1.1.4'
N N 0.0061 0.0033 'International Tables Vol C Tables 4.2.6.8 and 6.1.1.4'
O O 0.0106 0.0060 'International Tables Vol C Tables 4.2.6.8 and 6.1.1.4'

loop_
_geom_angle_atom_site_label_1
_geom_angle_atom_site_label_2
_geom_angle_atom_site_label_3
_geom_angle
_geom_angle_site_symmetry_1
_geom_angle_site_symmetry_3
_geom_angle_publ_flag
O1 C1 N2 126.4(3) . . ?
O1 C1 N1 125.5(3) . . ?
N2 C1 N1 108.0(3) . . ?
C1 N1 C6 120.5(3) . 2_665 ?
C1 N1 C2 112.0(3) . . ?
C6 N1 C2 122.1(3) 2_665 . ?
C1 N2 C3 112.4(3) . . ?
C1 N2 C5 120.9(3) . . ?
C3 N2 C5 122.1(3) . . ?
N1 C2 N3 114.6(3) . . ?
N1 C2 C3 103.7(3) . . ?
N3 C2 C3 103.9(3) . . ?
N2 C3 N4 115.3(3) . . ?
N2 C3 C2 103.3(3) . . ?
N4 C3 C2 102.7(3) . . ?
C4 N3 C6 121.4(3) . . ?
C4 N3 C2 111.4(3) . . ?
C6 N3 C2 122.0(3) . . ?
C4 N4 C3 113.4(3) . . ?
C4 N4 C7 121.9(3) . . ?
C3 N4 C7 122.4(3) . . ?
O2 C4 N4 127.0(3) . . ?
O2 C4 N3 125.0(3) . . ?
N4 C4 N3 108.0(3) . . ?
N1 C6 N3 113.2(3) 2_665 . ?

loop_
_geom_bond_atom_site_label_1
_geom_bond_atom_site_label_2
_geom_bond_distance
_geom_bond_site_symmetry_2
_geom_bond_publ_flag
O1 C1 1.216(4) . ?
C1 N2 1.380(4) . ?
C1 N1 1.382(4) . ?
N1 C6 1.447(4) 2_665 ?
N1 C2 1.448(4) . ?
N2 C3 1.448(4) . ?
N2 C5 1.463(4) . ?
C2 N3 1.451(4) . ?
C2 C3 1.559(5) . ?
C3 N4 1.449(4) . ?
N3 C4 1.393(4) . ?
N3 C6 1.447(4) . ?
N4 C4 1.360(4) . ?
N4 C7 1.459(4) . ?
C4 O2 1.220(4) . ?
C6 N1 1.447(4) 2_665 ?
